data_4120010
loop_
_publ_author_name
'Andrew J. Keane'
'Peter Y. Zavalij'
'Lawrence R. Sita'

_publ_section_title
;
 N-N Bond Cleavage of Mid-Valent Ta(IV) Hydrazido and Hydrazidium
 Complexes Relevant to the Schrock Cycle for Dinitrogen Fixation
;
_journal_name_full 'Journal of the American Chemical Society'
_journal_page_first 9580
_journal_page_last 9583
_journal_paper_doi 10.1021/ja402804k
_journal_volume 135
_journal_year 2013
_chemical_formula_moiety 'C21 H40 N5 Ta'
_chemical_formula_sum 'C21 H40 N5 Ta'
_chemical_formula_weight 543.53
_chemical_name_common cmpd2
_chemical_name_systematic
;
Ta-complex
;
_space_group_IT_number 14
_symmetry_cell_setting monoclinic
_symmetry_space_group_name_Hall '-P 2ybc'
_symmetry_space_group_name_H-M 'P 1 21/c 1'
_atom_sites_solution_hydrogens geom
_atom_sites_solution_primary direct
_atom_sites_solution_secondary difmap
_audit_creation_method 'SHELXL-97 & ZCIF'
_cell_angle_alpha 90.00
_cell_angle_beta 114.1380(10)
_cell_angle_gamma 90.00
_cell_formula_units_Z 4
_cell_length_a 8.5408(6)
_cell_length_b 32.248(2)
_cell_length_c 9.6684(7)
_cell_measurement_reflns_used 23998
_cell_measurement_temperature 150(2)
_cell_measurement_theta_max 31.0
_cell_measurement_theta_min 2.4
_cell_volume 2430.1(3)
_computing_cell_refinement Apex2
_computing_data_collection 'Apex2 (Bruker, 2010)'
_computing_data_reduction Apex2
_computing_molecular_graphics 'XSHEL (Bruker, 2004)'
_computing_publication_material SHELXL-97
_computing_structure_refinement 'SHELXL-97 (Sheldrick, 2008)'
_computing_structure_solution 'SHELXS-97 (Sheldrick, 2008)'
_diffrn_ambient_temperature 150(2)
_diffrn_detector 'CCD area detector'
_diffrn_detector_area_resol_mean 11.198
_diffrn_detector_type 'Bruker Smart Apex II'
_diffrn_measured_fraction_theta_full 0.999
_diffrn_measured_fraction_theta_max 0.999
_diffrn_measurement_details
;
crystal_id        'Sita-Keane AK-430 150K'
frame_width       -0.30 deg
total_frames    3030
frame_time        15 sec
total_time        17.7 h
detector_distance  5.000 cm
_frame_size      512
;
_diffrn_measurement_device_type 'three-circle diffractometer'
_diffrn_measurement_method '\f and \w scans'
_diffrn_measurement_specimen_support 'MiTeGen loop'
_diffrn_orient_matrix_type standard
_diffrn_orient_matrix_UB_11 -0.1262975
_diffrn_orient_matrix_UB_12 0.0039947
_diffrn_orient_matrix_UB_13 -0.0332003
_diffrn_orient_matrix_UB_21 0.0197988
_diffrn_orient_matrix_UB_22 0.0297612
_diffrn_orient_matrix_UB_23 0.0314434
_diffrn_orient_matrix_UB_31 -0.0109069
_diffrn_orient_matrix_UB_32 0.0077413
_diffrn_orient_matrix_UB_33 -0.1037065
_diffrn_radiation_monochromator graphite
_diffrn_radiation_source 'fine-focus sealed tube'
_diffrn_radiation_type MoK\a
_diffrn_radiation_wavelength 0.71073
_diffrn_reflns_av_R_equivalents 0.0216
_diffrn_reflns_av_sigmaI/netI 0.0148
_diffrn_reflns_limit_h_max 11
_diffrn_reflns_limit_h_min -11
_diffrn_reflns_limit_k_max 45
_diffrn_reflns_limit_k_min -44
_diffrn_reflns_limit_l_max 13
_diffrn_reflns_limit_l_min -13
_diffrn_reflns_number 37924
_diffrn_reflns_theta_full 30.00
_diffrn_reflns_theta_max 30.00
_diffrn_reflns_theta_min 2.39
_diffrn_standards_decay_% 0
_exptl_absorpt_coefficient_mu 4.537
_exptl_absorpt_correction_T_max 0.696
_exptl_absorpt_correction_T_min 0.255
_exptl_absorpt_correction_type multi-scan
_exptl_absorpt_process_details 'SADABS (Sheldrick, 2008)'
_exptl_crystal_colour red
_exptl_crystal_density_diffrn 1.486
_exptl_crystal_description plate
_exptl_crystal_F_000 1096
_exptl_crystal_size_max 0.50
_exptl_crystal_size_mid 0.17
_exptl_crystal_size_min 0.08
_refine_diff_density_max 1.970
_refine_diff_density_min -2.935
_refine_diff_density_rms 0.108
_refine_ls_extinction_method none
_refine_ls_goodness_of_fit_ref 1.000
_refine_ls_hydrogen_treatment constr
_refine_ls_matrix_type full
_refine_ls_number_parameters 256
_refine_ls_number_reflns 7070
_refine_ls_number_restraints 0
_refine_ls_restrained_S_all 1.000
_refine_ls_R_factor_all 0.0348
_refine_ls_R_factor_gt 0.0331
_refine_ls_shift/su_max 0.001
_refine_ls_shift/su_mean 0.000
_refine_ls_structure_factor_coef Fsqd
_refine_ls_weighting_details 'w=1/[\s^2^(Fo^2^)+(0.01P)^2^+16.35P], P=(max(Fo^2^,0)+2Fc^2^)/3'
_refine_ls_weighting_scheme calc
_refine_ls_wR_factor_gt 0.0679
_refine_ls_wR_factor_ref 0.0686
_reflns_number_gt 6848
_reflns_number_total 7070
_reflns_threshold_expression >2sigma(I)
_cod_data_source_file ja402804k_si_002.cif
_cod_data_source_block cmpd2
_cod_database_code 4120010

loop_
_symmetry_equiv_pos_as_xyz
'x, y, z'
'-x, y+1/2, -z+1/2'
'-x, -y, -z'
'x, -y-1/2, z-1/2'

loop_
_atom_site_label
_atom_site_type_symbol
_atom_site_fract_x
_atom_site_fract_y
_atom_site_fract_z
_atom_site_U_iso_or_equiv
_atom_site_adp_type
_atom_site_occupancy
_atom_site_symmetry_multiplicity
_atom_site_calc_flag
_atom_site_refinement_flags
Ta1 Ta 0.168193(18) 0.126939(4) 0.893319(15) 0.01924(4) Uani 1 1 d .
N1 N 0.3335(5) 0.16273(11) 0.9971(4) 0.0325(7) Uani 1 1 d .
N2 N 0.4723(5) 0.18990(13) 1.0611(5) 0.0441(10) Uani 1 1 d .
C1 C 0.5316(8) 0.1899(2) 1.2234(6) 0.0610(17) Uani 1 1 d .
H1A H 0.4767 0.1730 1.2705 0.073 Uiso 1 1 calc R
H1B H 0.6258 0.2069 1.2834 0.073 Uiso 1 1 calc R
C2 C 0.4207(9) 0.23173(16) 1.0000(8) 0.0634(17) Uani 1 1 d .
H2A H 0.3818 0.2311 0.8896 0.095 Uiso 1 1 calc R
H2B H 0.5187 0.2506 1.0440 0.095 Uiso 1 1 calc R
H2C H 0.3270 0.2414 1.0256 0.095 Uiso 1 1 calc R
N11 N 0.1429(4) 0.08388(9) 1.0570(3) 0.0227(6) Uani 1 1 d .
N12 N -0.0469(4) 0.13409(9) 0.9599(3) 0.0226(6) Uani 1 1 d .
N13 N -0.0820(5) 0.08941(11) 1.1460(4) 0.0312(7) Uani 1 1 d .
C10 C 0.0036(5) 0.10226(11) 1.0585(4) 0.0221(7) Uani 1 1 d .
C11 C -0.2670(6) 0.09298(15) 1.0882(7) 0.0456(12) Uani 1 1 d .
H11A H -0.2970 0.1178 1.1305 0.068 Uiso 1 1 calc R
H11B H -0.3138 0.0684 1.1175 0.068 Uiso 1 1 calc R
H11C H -0.3155 0.0951 0.9774 0.068 Uiso 1 1 calc R
C12 C 0.0050(8) 0.08422(15) 1.3088(5) 0.0460(12) Uani 1 1 d .
H12A H 0.1285 0.0885 1.3406 0.069 Uiso 1 1 calc R
H12B H -0.0155 0.0561 1.3364 0.069 Uiso 1 1 calc R
H12C H -0.0390 0.1045 1.3593 0.069 Uiso 1 1 calc R
C13 C 0.2234(5) 0.04677(12) 1.1445(4) 0.0271(7) Uani 1 1 d .
H13 H 0.1467 0.0354 1.1905 0.032 Uiso 1 1 calc R
C14 C 0.2504(6) 0.01352(13) 1.0452(5) 0.0379(10) Uani 1 1 d .
H14A H 0.1391 0.0050 0.9673 0.057 Uiso 1 1 calc R
H14B H 0.3073 -0.0105 1.1077 0.057 Uiso 1 1 calc R
H14C H 0.3222 0.0246 0.9966 0.057 Uiso 1 1 calc R
C15 C 0.3955(6) 0.05852(16) 1.2726(5) 0.0425(11) Uani 1 1 d .
H15A H 0.4730 0.0692 1.2291 0.064 Uiso 1 1 calc R
H15B H 0.4467 0.0340 1.3342 0.064 Uiso 1 1 calc R
H15C H 0.3769 0.0799 1.3363 0.064 Uiso 1 1 calc R
C16 C -0.1267(5) 0.17086(12) 0.9955(5) 0.0280(8) Uani 1 1 d .
H16 H -0.2406 0.1627 0.9931 0.034 Uiso 1 1 calc R
C17 C -0.1545(7) 0.20393(14) 0.8762(5) 0.0385(10) Uani 1 1 d .
H17A H -0.0438 0.2118 0.8758 0.058 Uiso 1 1 calc R
H17B H -0.2079 0.2283 0.8994 0.058 Uiso 1 1 calc R
H17C H -0.2297 0.1931 0.7763 0.058 Uiso 1 1 calc R
C18 C -0.0170(7) 0.18845(14) 1.1513(5) 0.0430(11) Uani 1 1 d .
H18A H -0.0034 0.1675 1.2289 0.065 Uiso 1 1 calc R
H18B H -0.0730 0.2131 1.1697 0.065 Uiso 1 1 calc R
H18C H 0.0960 0.1961 1.1557 0.065 Uiso 1 1 calc R
C20 C 0.2187(5) 0.13099(12) 0.6689(4) 0.0242(7) Uani 1 1 d .
C21 C 0.2026(5) 0.08770(12) 0.6921(4) 0.0256(7) Uani 1 1 d .
C22 C 0.0278(5) 0.08052(12) 0.6667(4) 0.0256(7) Uani 1 1 d .
C23 C -0.0607(5) 0.11851(13) 0.6299(4) 0.0264(7) Uani 1 1 d .
C24 C 0.0566(5) 0.15026(11) 0.6326(4) 0.0230(7) Uani 1 1 d .
C25 C 0.3765(6) 0.15196(16) 0.6683(5) 0.0391(10) Uani 1 1 d .
H25A H 0.3818 0.1475 0.5700 0.059 Uiso 1 1 calc R
H25B H 0.4791 0.1402 0.7489 0.059 Uiso 1 1 calc R
H25C H 0.3710 0.1818 0.6856 0.059 Uiso 1 1 calc R
C26 C 0.3346(7) 0.05508(15) 0.7063(5) 0.0405(10) Uani 1 1 d .
H26A H 0.3154 0.0307 0.7576 0.061 Uiso 1 1 calc R
H26B H 0.4496 0.0662 0.7654 0.061 Uiso 1 1 calc R
H26C H 0.3246 0.0472 0.6051 0.061 Uiso 1 1 calc R
C27 C -0.0558(7) 0.03945(14) 0.6657(5) 0.0444(12) Uani 1 1 d .
H27A H 0.0317 0.0176 0.6992 0.067 Uiso 1 1 calc R
H27B H -0.1398 0.0333 0.5628 0.067 Uiso 1 1 calc R
H27C H -0.1140 0.0406 0.7345 0.067 Uiso 1 1 calc R
C28 C -0.2494(5) 0.12303(17) 0.5874(5) 0.0395(10) Uani 1 1 d .
H28A H -0.2833 0.1520 0.5605 0.059 Uiso 1 1 calc R
H28B H -0.2755 0.1149 0.6733 0.059 Uiso 1 1 calc R
H28C H -0.3128 0.1051 0.5004 0.059 Uiso 1 1 calc R
C29 C 0.0138(6) 0.19468(13) 0.5822(5) 0.0349(9) Uani 1 1 d .
H29A H 0.1097 0.2126 0.6435 0.052 Uiso 1 1 calc R
H29B H -0.0897 0.2031 0.5952 0.052 Uiso 1 1 calc R
H29C H -0.0065 0.1972 0.4752 0.052 Uiso 1 1 calc R

loop_
_atom_site_aniso_label
_atom_site_aniso_U_11
_atom_site_aniso_U_22
_atom_site_aniso_U_33
_atom_site_aniso_U_23
_atom_site_aniso_U_13
_atom_site_aniso_U_12
Ta1 0.02175(7) 0.01824(7) 0.01808(6) -0.00010(5) 0.00849(5) -0.00089(5)
N1 0.0387(19) 0.0314(17) 0.0255(16) -0.0043(13) 0.0111(14) -0.0124(15)
N2 0.042(2) 0.041(2) 0.047(2) -0.0121(18) 0.0168(19) -0.0154(18)
C1 0.063(4) 0.071(4) 0.032(2) -0.019(2) 0.002(2) -0.032(3)
C2 0.075(4) 0.032(3) 0.073(4) -0.007(3) 0.019(3) -0.021(3)
N11 0.0255(15) 0.0223(14) 0.0200(14) 0.0022(11) 0.0090(12) -0.0008(11)
N12 0.0273(15) 0.0214(14) 0.0208(13) -0.0005(11) 0.0117(12) 0.0019(11)
N13 0.043(2) 0.0317(17) 0.0289(16) -0.0016(13) 0.0248(15) -0.0044(15)
C10 0.0262(17) 0.0217(16) 0.0191(15) -0.0043(12) 0.0098(13) -0.0053(13)
C11 0.043(3) 0.038(2) 0.072(4) -0.008(2) 0.040(3) -0.007(2)
C12 0.085(4) 0.036(2) 0.031(2) 0.0043(18) 0.039(3) 0.003(2)
C13 0.0289(19) 0.0241(17) 0.0251(17) 0.0047(14) 0.0080(15) 0.0007(14)
C14 0.045(3) 0.029(2) 0.039(2) 0.0050(17) 0.016(2) 0.0116(18)
C15 0.035(2) 0.046(3) 0.033(2) 0.0076(19) 0.0002(18) -0.0003(19)
C16 0.033(2) 0.0229(17) 0.0328(19) -0.0014(14) 0.0184(16) 0.0043(14)
C17 0.050(3) 0.030(2) 0.036(2) 0.0028(17) 0.017(2) 0.0109(19)
C18 0.071(3) 0.028(2) 0.034(2) -0.0069(17) 0.025(2) 0.003(2)
C20 0.0270(17) 0.0262(17) 0.0236(16) 0.0026(13) 0.0146(14) 0.0004(14)
C21 0.034(2) 0.0254(17) 0.0184(15) -0.0011(13) 0.0118(14) 0.0046(14)
C22 0.034(2) 0.0248(17) 0.0183(15) -0.0030(13) 0.0111(14) -0.0053(14)
C23 0.0246(17) 0.035(2) 0.0183(15) -0.0014(14) 0.0073(13) 0.0008(15)
C24 0.0272(17) 0.0258(17) 0.0168(15) 0.0022(12) 0.0098(13) 0.0025(13)
C25 0.032(2) 0.051(3) 0.041(2) 0.001(2) 0.0213(19) -0.0053(19)
C26 0.049(3) 0.040(2) 0.033(2) 0.0017(18) 0.019(2) 0.017(2)
C27 0.062(3) 0.032(2) 0.032(2) -0.0033(17) 0.013(2) -0.018(2)
C28 0.0188(17) 0.065(3) 0.031(2) -0.005(2) 0.0066(15) -0.0037(19)
C29 0.049(3) 0.0271(19) 0.029(2) 0.0073(15) 0.0174(19) 0.0073(18)

loop_
_atom_type_symbol
_atom_type_description
_atom_type_scat_dispersion_real
_atom_type_scat_dispersion_imag
_atom_type_scat_source
C C 0.0033 0.0016 'International Tables Vol C Tables 4.2.6.8 and 6.1.1.4'
H H 0.0000 0.0000 'International Tables Vol C Tables 4.2.6.8 and 6.1.1.4'
N N 0.0061 0.0033 'International Tables Vol C Tables 4.2.6.8 and 6.1.1.4'
Ta Ta -0.7052 6.5227 'International Tables Vol C Tables 4.2.6.8 and 6.1.1.4'

loop_
_geom_angle_atom_site_label_1
_geom_angle_atom_site_label_2
_geom_angle_atom_site_label_3
_geom_angle
N1 Ta1 N11 107.15(14)
N1 Ta1 N12 109.42(15)
N11 Ta1 N12 60.70(11)
N1 Ta1 C20 94.60(15)
N11 Ta1 C20 143.52(12)
N12 Ta1 C20 138.33(12)
N1 Ta1 C24 105.60(14)
N11 Ta1 C24 147.05(12)
N12 Ta1 C24 104.63(12)
C20 Ta1 C24 34.49(12)
N1 Ta1 C21 117.36(15)
N11 Ta1 C21 109.18(12)
N12 Ta1 C21 132.67(13)
C20 Ta1 C21 34.49(12)
C24 Ta1 C21 56.97(12)
N1 Ta1 C23 138.59(15)
N11 Ta1 C23 113.56(12)
N12 Ta1 C23 84.90(12)
C20 Ta1 C23 55.83(12)
C24 Ta1 C23 33.51(12)
C21 Ta1 C23 55.41(13)
N1 Ta1 C22 149.49(14)
N11 Ta1 C22 95.72(12)
N12 Ta1 C22 99.23(12)
C20 Ta1 C22 55.87(12)
C24 Ta1 C22 55.50(12)
C21 Ta1 C22 33.48(13)
C23 Ta1 C22 32.50(12)
N1 Ta1 C10 110.45(13)
N11 Ta1 C10 30.20(11)
N12 Ta1 C10 30.52(11)
C20 Ta1 C10 154.86(12)
C24 Ta1 C10 129.93(12)
C21 Ta1 C10 126.37(12)
C23 Ta1 C10 101.20(12)
C22 Ta1 C10 99.51(11)
N2 N1 Ta1 171.2(3)
N1 N2 C1 109.9(4)
N1 N2 C2 109.7(4)
C1 N2 C2 110.7(5)
N2 C1 H1A 120.0
N2 C1 H1B 120.0
H1A C1 H1B 120.0
N2 C2 H2A 109.5
N2 C2 H2B 109.5
H2A C2 H2B 109.5
N2 C2 H2C 109.5
H2A C2 H2C 109.5
H2B C2 H2C 109.5
C10 N11 C13 124.5(3)
C10 N11 Ta1 94.5(2)
C13 N11 Ta1 141.0(3)
C10 N12 C16 119.5(3)
C10 N12 Ta1 93.6(2)
C16 N12 Ta1 132.4(2)
C10 N13 C12 122.1(4)
C10 N13 C11 120.3(4)
C12 N13 C11 115.0(4)
N11 C10 N12 111.1(3)
N11 C10 N13 124.6(3)
N12 C10 N13 124.3(3)
N11 C10 Ta1 55.30(18)
N12 C10 Ta1 55.84(18)
N13 C10 Ta1 179.6(3)
N13 C11 H11A 109.5
N13 C11 H11B 109.5
H11A C11 H11B 109.5
N13 C11 H11C 109.5
H11A C11 H11C 109.5
H11B C11 H11C 109.5
N13 C12 H12A 109.5
N13 C12 H12B 109.5
H12A C12 H12B 109.5
N13 C12 H12C 109.5
H12A C12 H12C 109.5
H12B C12 H12C 109.5
N11 C13 C14 111.6(3)
N11 C13 C15 109.5(3)
C14 C13 C15 110.0(4)
N11 C13 H13 108.6
C14 C13 H13 108.6
C15 C13 H13 108.6
C13 C14 H14A 109.5
C13 C14 H14B 109.5
H14A C14 H14B 109.5
C13 C14 H14C 109.5
H14A C14 H14C 109.5
H14B C14 H14C 109.5
C13 C15 H15A 109.5
C13 C15 H15B 109.5
H15A C15 H15B 109.5
C13 C15 H15C 109.5
H15A C15 H15C 109.5
H15B C15 H15C 109.5
N12 C16 C17 109.4(3)
N12 C16 C18 112.0(3)
C17 C16 C18 109.4(4)
N12 C16 H16 108.7
C17 C16 H16 108.7
C18 C16 H16 108.7
C16 C17 H17A 109.5
C16 C17 H17B 109.5
H17A C17 H17B 109.5
C16 C17 H17C 109.5
H17A C17 H17C 109.5
H17B C17 H17C 109.5
C16 C18 H18A 109.5
C16 C18 H18B 109.5
H18A C18 H18B 109.5
C16 C18 H18C 109.5
H18A C18 H18C 109.5
H18B C18 H18C 109.5
C24 C20 C21 108.5(3)
C24 C20 C25 125.7(4)
C21 C20 C25 125.6(4)
C24 C20 Ta1 74.2(2)
C21 C20 Ta1 74.8(2)
C25 C20 Ta1 121.5(3)
C22 C21 C20 107.0(3)
C22 C21 C26 126.4(4)
C20 C21 C26 125.4(4)
C22 C21 Ta1 76.3(2)
C20 C21 Ta1 70.7(2)
C26 C21 Ta1 128.3(3)
C23 C22 C21 108.5(3)
C23 C22 C27 124.1(4)
C21 C22 C27 127.2(4)
C23 C22 Ta1 73.6(2)
C21 C22 Ta1 70.2(2)
C27 C22 Ta1 125.9(3)
C22 C23 C24 108.7(3)
C22 C23 C28 124.1(4)
C24 C23 C28 127.2(4)
C22 C23 Ta1 73.9(2)
C24 C23 Ta1 69.8(2)
C28 C23 Ta1 124.9(3)
C20 C24 C23 107.2(3)
C20 C24 C29 125.2(4)
C23 C24 C29 126.9(4)
C20 C24 Ta1 71.3(2)
C23 C24 Ta1 76.7(2)
C29 C24 Ta1 124.8(3)
C20 C25 H25A 109.5
C20 C25 H25B 109.5
H25A C25 H25B 109.5
C20 C25 H25C 109.5
H25A C25 H25C 109.5
H25B C25 H25C 109.5
C21 C26 H26A 109.5
C21 C26 H26B 109.5
H26A C26 H26B 109.5
C21 C26 H26C 109.5
H26A C26 H26C 109.5
H26B C26 H26C 109.5
C22 C27 H27A 109.5
C22 C27 H27B 109.5
H27A C27 H27B 109.5
C22 C27 H27C 109.5
H27A C27 H27C 109.5
H27B C27 H27C 109.5
C23 C28 H28A 109.5
C23 C28 H28B 109.5
H28A C28 H28B 109.5
C23 C28 H28C 109.5
H28A C28 H28C 109.5
H28B C28 H28C 109.5
C24 C29 H29A 109.5
C24 C29 H29B 109.5
H29A C29 H29B 109.5
C24 C29 H29C 109.5
H29A C29 H29C 109.5
H29B C29 H29C 109.5

loop_
_geom_bond_atom_site_label_1
_geom_bond_atom_site_label_2
_geom_bond_distance
Ta1 N1 1.781(3)
Ta1 N11 2.181(3)
Ta1 N12 2.193(3)
Ta1 C20 2.383(3)
Ta1 C24 2.422(3)
Ta1 C21 2.437(4)
Ta1 C23 2.512(4)
Ta1 C22 2.516(4)
Ta1 C10 2.645(4)
N1 N2 1.398(5)
N2 C1 1.438(7)
N2 C2 1.466(7)
C1 H1A 0.9500
C1 H1B 0.9500
C2 H2A 0.9800
C2 H2B 0.9800
C2 H2C 0.9800
N11 C10 1.334(5)
N11 C13 1.465(5)
N12 C10 1.346(5)
N12 C16 1.476(5)
N13 C10 1.388(5)
N13 C12 1.449(6)
N13 C11 1.449(6)
C11 H11A 0.9800
C11 H11B 0.9800
C11 H11C 0.9800
C12 H12A 0.9800
C12 H12B 0.9800
C12 H12C 0.9800
C13 C14 1.518(6)
C13 C15 1.532(6)
C13 H13 1.0000
C14 H14A 0.9800
C14 H14B 0.9800
C14 H14C 0.9800
C15 H15A 0.9800
C15 H15B 0.9800
C15 H15C 0.9800
C16 C17 1.516(6)
C16 C18 1.522(6)
C16 H16 1.0000
C17 H17A 0.9800
C17 H17B 0.9800
C17 H17C 0.9800
C18 H18A 0.9800
C18 H18B 0.9800
C18 H18C 0.9800
C20 C24 1.425(5)
C20 C21 1.430(5)
C20 C25 1.509(5)
C21 C22 1.429(6)
C21 C26 1.507(6)
C22 C23 1.407(5)
C22 C27 1.503(6)
C23 C24 1.425(5)
C23 C28 1.499(5)
C24 C29 1.509(5)
C25 H25A 0.9800
C25 H25B 0.9800
C25 H25C 0.9800
C26 H26A 0.9800
C26 H26B 0.9800
C26 H26C 0.9800
C27 H27A 0.9800
C27 H27B 0.9800
C27 H27C 0.9800
C28 H28A 0.9800
C28 H28B 0.9800
C28 H28C 0.9800
C29 H29A 0.9800
C29 H29B 0.9800
C29 H29C 0.9800

loop_
_geom_torsion_atom_site_label_1
_geom_torsion_atom_site_label_2
_geom_torsion_atom_site_label_3
_geom_torsion_atom_site_label_4
_geom_torsion
N1 Ta1 N11 C10 101.4(2)
N12 Ta1 N11 C10 -1.7(2)
C20 Ta1 N11 C10 -134.7(2)
C24 Ta1 N11 C10 -72.2(3)
C21 Ta1 N11 C10 -130.6(2)
C23 Ta1 N11 C10 -70.9(2)
C22 Ta1 N11 C10 -99.1(2)
N1 Ta1 N11 C13 -80.2(4)
N12 Ta1 N11 C13 176.7(4)
C20 Ta1 N11 C13 43.7(5)
C24 Ta1 N11 C13 106.2(4)
C21 Ta1 N11 C13 47.8(4)
C23 Ta1 N11 C13 107.6(4)
C22 Ta1 N11 C13 79.3(4)
C10 Ta1 N11 C13 178.4(5)
N1 Ta1 N12 C10 -97.6(2)
N11 Ta1 N12 C10 1.69(19)
C20 Ta1 N12 C10 140.8(2)
C24 Ta1 N12 C10 149.7(2)
C21 Ta1 N12 C10 91.4(2)
C23 Ta1 N12 C10 122.4(2)
C22 Ta1 N12 C10 93.1(2)
N1 Ta1 N12 C16 39.0(4)
N11 Ta1 N12 C16 138.3(4)
C20 Ta1 N12 C16 -82.6(4)
C24 Ta1 N12 C16 -73.7(3)
C21 Ta1 N12 C16 -132.0(3)
C23 Ta1 N12 C16 -101.0(3)
C22 Ta1 N12 C16 -130.3(3)
C10 Ta1 N12 C16 136.6(4)
C13 N11 C10 N12 -176.2(3)
Ta1 N11 C10 N12 2.6(3)
C13 N11 C10 N13 1.6(6)
Ta1 N11 C10 N13 -179.6(3)
C13 N11 C10 Ta1 -178.8(4)
C16 N12 C10 N11 -146.9(3)
Ta1 N12 C10 N11 -2.6(3)
C16 N12 C10 N13 35.2(5)
Ta1 N12 C10 N13 179.6(3)
C16 N12 C10 Ta1 -144.3(4)
C12 N13 C10 N11 54.5(5)
C11 N13 C10 N11 -144.8(4)
C12 N13 C10 N12 -128.0(4)
C11 N13 C10 N12 32.7(6)
N1 Ta1 C10 N11 -89.1(2)
N12 Ta1 C10 N11 177.1(3)
C20 Ta1 C10 N11 95.8(3)
C24 Ta1 C10 N11 137.5(2)
C21 Ta1 C10 N11 63.0(3)
C23 Ta1 C10 N11 118.0(2)
C22 Ta1 C10 N11 85.0(2)
N1 Ta1 C10 N12 93.8(2)
N11 Ta1 C10 N12 -177.1(3)
C20 Ta1 C10 N12 -81.3(3)
C24 Ta1 C10 N12 -39.6(3)
C21 Ta1 C10 N12 -114.1(2)
C23 Ta1 C10 N12 -59.1(2)
C22 Ta1 C10 N12 -92.1(2)
C10 N11 C13 C14 128.7(4)
Ta1 N11 C13 C14 -49.4(5)
C10 N11 C13 C15 -109.3(4)
Ta1 N11 C13 C15 72.6(5)
C10 N12 C16 C17 174.1(4)
Ta1 N12 C16 C17 46.0(5)
C10 N12 C16 C18 52.6(5)
Ta1 N12 C16 C18 -75.4(4)
N1 Ta1 C20 C24 -111.1(2)
N11 Ta1 C20 C24 121.6(2)
N12 Ta1 C20 C24 15.3(3)
C21 Ta1 C20 C24 114.8(3)
C23 Ta1 C20 C24 37.7(2)
C22 Ta1 C20 C24 77.2(2)
C10 Ta1 C20 C24 64.3(4)
N1 Ta1 C20 C21 134.2(2)
N11 Ta1 C20 C21 6.9(3)
N12 Ta1 C20 C21 -99.5(3)
C24 Ta1 C20 C21 -114.8(3)
C23 Ta1 C20 C21 -77.1(2)
C22 Ta1 C20 C21 -37.6(2)
C10 Ta1 C20 C21 -50.5(4)
N1 Ta1 C20 C25 11.5(3)
N11 Ta1 C20 C25 -115.9(3)
N12 Ta1 C20 C25 137.8(3)
C24 Ta1 C20 C25 122.5(4)
C21 Ta1 C20 C25 -122.7(4)
C23 Ta1 C20 C25 160.2(4)
C22 Ta1 C20 C25 -160.3(4)
C10 Ta1 C20 C25 -173.2(3)
C24 C20 C21 C22 1.1(4)
C25 C20 C21 C22 -173.6(4)
Ta1 C20 C21 C22 68.3(2)
C24 C20 C21 C26 169.0(4)
C25 C20 C21 C26 -5.7(6)
Ta1 C20 C21 C26 -123.8(4)
C24 C20 C21 Ta1 -67.2(2)
C25 C20 C21 Ta1 118.1(4)
N1 Ta1 C21 C22 -167.4(2)
N11 Ta1 C21 C22 70.4(2)
N12 Ta1 C21 C22 3.0(3)
C20 Ta1 C21 C22 -113.9(3)
C24 Ta1 C21 C22 -76.0(2)
C23 Ta1 C21 C22 -35.5(2)
C10 Ta1 C21 C22 42.1(3)
N1 Ta1 C21 C20 -53.6(3)
N11 Ta1 C21 C20 -175.7(2)
N12 Ta1 C21 C20 116.9(2)
C24 Ta1 C21 C20 37.8(2)
C23 Ta1 C21 C20 78.4(2)
C22 Ta1 C21 C20 113.9(3)
C10 Ta1 C21 C20 156.0(2)
N1 Ta1 C21 C26 66.8(4)
N11 Ta1 C21 C26 -55.3(4)
N12 Ta1 C21 C26 -122.8(4)
C20 Ta1 C21 C26 120.3(5)
C24 Ta1 C21 C26 158.2(4)
C23 Ta1 C21 C26 -161.3(4)
C22 Ta1 C21 C26 -125.8(5)
C10 Ta1 C21 C26 -83.7(4)
C20 C21 C22 C23 -0.4(4)
C26 C21 C22 C23 -168.1(4)
Ta1 C21 C22 C23 64.1(3)
C20 C21 C22 C27 174.9(4)
C26 C21 C22 C27 7.2(6)
Ta1 C21 C22 C27 -120.6(4)
C20 C21 C22 Ta1 -64.5(2)
C26 C21 C22 Ta1 127.8(4)
N1 Ta1 C22 C23 -94.9(4)
N11 Ta1 C22 C23 126.2(2)
N12 Ta1 C22 C23 65.0(2)
C20 Ta1 C22 C23 -78.5(2)
C24 Ta1 C22 C23 -36.5(2)
C21 Ta1 C22 C23 -117.3(3)
C10 Ta1 C22 C23 96.0(2)
N1 Ta1 C22 C21 22.3(4)
N11 Ta1 C22 C21 -116.6(2)
N12 Ta1 C22 C21 -177.7(2)
C20 Ta1 C22 C21 38.7(2)
C24 Ta1 C22 C21 80.8(2)
C23 Ta1 C22 C21 117.3(3)
C10 Ta1 C22 C21 -146.8(2)
N1 Ta1 C22 C27 144.5(4)
N11 Ta1 C22 C27 5.6(4)
N12 Ta1 C22 C27 -55.6(4)
C20 Ta1 C22 C27 160.9(4)
C24 Ta1 C22 C27 -157.0(4)
C21 Ta1 C22 C27 122.2(5)
C23 Ta1 C22 C27 -120.6(5)
C10 Ta1 C22 C27 -24.6(4)
C21 C22 C23 C24 -0.4(4)
C27 C22 C23 C24 -176.0(4)
Ta1 C22 C23 C24 61.5(2)
C21 C22 C23 C28 176.5(3)
C27 C22 C23 C28 1.0(6)
Ta1 C22 C23 C28 -121.5(4)
C21 C22 C23 Ta1 -61.9(2)
C27 C22 C23 Ta1 122.5(4)
N1 Ta1 C23 C22 130.1(3)
N11 Ta1 C23 C22 -61.2(2)
N12 Ta1 C23 C22 -116.1(2)
C20 Ta1 C23 C22 78.7(2)
C24 Ta1 C23 C22 117.5(3)
C21 Ta1 C23 C22 36.6(2)
C10 Ta1 C23 C22 -90.1(2)
N1 Ta1 C23 C24 12.6(3)
N11 Ta1 C23 C24 -178.7(2)
N12 Ta1 C23 C24 126.4(2)
C20 Ta1 C23 C24 -38.8(2)
C21 Ta1 C23 C24 -80.9(2)
C22 Ta1 C23 C24 -117.5(3)
C10 Ta1 C23 C24 152.4(2)
N1 Ta1 C23 C28 -109.2(4)
N11 Ta1 C23 C28 59.5(4)
N12 Ta1 C23 C28 4.6(4)
C20 Ta1 C23 C28 -160.7(4)
C24 Ta1 C23 C28 -121.9(5)
C21 Ta1 C23 C28 157.2(4)
C22 Ta1 C23 C28 120.7(5)
C10 Ta1 C23 C28 30.5(4)
C21 C20 C24 C23 -1.4(4)
C25 C20 C24 C23 173.3(4)
Ta1 C20 C24 C23 -68.9(2)
C21 C20 C24 C29 -172.5(3)
C25 C20 C24 C29 2.2(6)
Ta1 C20 C24 C29 119.9(4)
C21 C20 C24 Ta1 67.6(2)
C25 C20 C24 Ta1 -117.7(4)
C22 C23 C24 C20 1.1(4)
C28 C23 C24 C20 -175.7(4)
Ta1 C23 C24 C20 65.3(2)
C22 C23 C24 C29 172.1(3)
C28 C23 C24 C29 -4.8(6)
Ta1 C23 C24 C29 -123.8(4)
C22 C23 C24 Ta1 -64.1(3)
C28 C23 C24 Ta1 119.0(4)
N1 Ta1 C24 C20 75.0(2)
N11 Ta1 C24 C20 -111.4(3)
N12 Ta1 C24 C20 -169.6(2)
C21 Ta1 C24 C20 -37.8(2)
C23 Ta1 C24 C20 -113.7(3)
C22 Ta1 C24 C20 -78.3(2)
C10 Ta1 C24 C20 -150.1(2)
N1 Ta1 C24 C23 -171.4(2)
N11 Ta1 C24 C23 2.3(3)
N12 Ta1 C24 C23 -55.9(2)
C20 Ta1 C24 C23 113.7(3)
C21 Ta1 C24 C23 75.8(2)
C22 Ta1 C24 C23 35.3(2)
C10 Ta1 C24 C23 -36.4(3)
N1 Ta1 C24 C29 -45.4(4)
N11 Ta1 C24 C29 128.2(3)
N12 Ta1 C24 C29 70.1(3)
C20 Ta1 C24 C29 -120.4(4)
C21 Ta1 C24 C29 -158.2(4)
C23 Ta1 C24 C29 126.0(4)
C22 Ta1 C24 C29 161.3(4)
C10 Ta1 C24 C29 89.6(4)
